data_7240445
loop_
_publ_author_name
'Hadian, Mojgan'
'Shaabani, Shabnam'
'Patil, Pravin'
'Shishkina, Svitlana V.'
'B\"oltz, Harry'
'D\"omling, Alexander'

_publ_section_title
;
 Sustainability by design: automated nanoscale 2,3,4-trisubstituted
 quinazoline diversity
;
_journal_issue 8
_journal_name_full 'Green Chemistry'
_journal_page_first 2459
_journal_page_last 2467
_journal_paper_doi 10.1039/D0GC00363H
_journal_volume 22
_journal_year 2020
_chemical_formula_sum 'C19 H23 N3 O3'
_chemical_formula_weight 341.40
_space_group_crystal_system monoclinic
_space_group_IT_number 14
_space_group_name_Hall '-P 2ybc'
_space_group_name_H-M_alt 'P 1 21/c 1'
_atom_sites_solution_hydrogens geom
_audit_creation_method SHELXL-2016/6
_audit_update_record
;
2019-12-17 deposited with the CCDC.	2020-02-21 downloaded from the CCDC.
;
_cell_angle_alpha 90
_cell_angle_beta 99.31(3)
_cell_angle_gamma 90
_cell_formula_units_Z 4
_cell_length_a 11.864(3)
_cell_length_b 11.162(3)
_cell_length_c 13.889(5)
_cell_measurement_reflns_used 453
_cell_measurement_temperature 293(2)
_cell_measurement_theta_max 28.079
_cell_measurement_theta_min 3.471
_cell_volume 1815.0(9)
_computing_structure_refinement 'SHELXL-2016/6 (Sheldrick, 2016)'
_computing_structure_solution 'SHELXT 2014/5 (Sheldrick, 2014)'
_diffrn_ambient_temperature 293(2)
_diffrn_detector_area_resol_mean 16.1827
_diffrn_measured_fraction_theta_full 0.983
_diffrn_measured_fraction_theta_max 0.983
_diffrn_measurement_device_type 'Xcalibur, Sapphire3'
_diffrn_measurement_method '\w scans'
_diffrn_radiation_type MoK\a
_diffrn_radiation_wavelength 0.71073
_diffrn_reflns_av_R_equivalents 0.1767
_diffrn_reflns_av_unetI/netI 0.1703
_diffrn_reflns_Laue_measured_fraction_full 0.983
_diffrn_reflns_Laue_measured_fraction_max 0.983
_diffrn_reflns_limit_h_max 14
_diffrn_reflns_limit_h_min -14
_diffrn_reflns_limit_k_max 13
_diffrn_reflns_limit_k_min -10
_diffrn_reflns_limit_l_max 16
_diffrn_reflns_limit_l_min -16
_diffrn_reflns_number 12145
_diffrn_reflns_point_group_measured_fraction_full 0.983
_diffrn_reflns_point_group_measured_fraction_max 0.983
_diffrn_reflns_theta_full 24.997
_diffrn_reflns_theta_max 24.997
_diffrn_reflns_theta_min 2.972
_diffrn_source 'Enhance (Mo) X-ray Source'
_exptl_absorpt_coefficient_mu 0.086
_exptl_absorpt_correction_T_max 1.00000
_exptl_absorpt_correction_T_min 0.36107
_exptl_absorpt_correction_type multi-scan
_exptl_absorpt_process_details
;
CrysAlisPro 1.171.39.46 (Rigaku Oxford Diffraction, 2018)
Empirical absorption correction using spherical harmonics,
 implemented in SCALE3 ABSPACK scaling algorithm.
;
_exptl_crystal_colour colorless
_exptl_crystal_density_diffrn 1.249
_exptl_crystal_description plate
_exptl_crystal_F_000 728
_exptl_crystal_size_max 0.130
_exptl_crystal_size_mid 0.120
_exptl_crystal_size_min 0.050
_refine_diff_density_max 0.157
_refine_diff_density_min -0.189
_refine_diff_density_rms 0.045
_refine_ls_extinction_method none
_refine_ls_goodness_of_fit_ref 0.884
_refine_ls_hydrogen_treatment constr
_refine_ls_matrix_type full
_refine_ls_number_parameters 229
_refine_ls_number_reflns 3136
_refine_ls_number_restraints 0
_refine_ls_restrained_S_all 0.884
_refine_ls_R_factor_all 0.2181
_refine_ls_R_factor_gt 0.0746
_refine_ls_shift/su_max 0.000
_refine_ls_shift/su_mean 0.000
_refine_ls_structure_factor_coef Fsqd
_refine_ls_weighting_details 'w=1/[\s^2^(Fo^2^)+(0.0342P)^2^] where P=(Fo^2^+2Fc^2^)/3'
_refine_ls_weighting_scheme calc
_refine_ls_wR_factor_gt 0.1287
_refine_ls_wR_factor_ref 0.1705
_reflns_Friedel_coverage 0.000
_reflns_number_gt 1164
_reflns_number_total 3136
_reflns_threshold_expression 'I > 2\s(I)'
_cod_data_source_file d0gc00363h2.cif
_cod_data_source_block ad37
_cod_depositor_comments 'Adding full bibliography for 7240443--7240446.cif.'
_cod_original_cell_volume 1815.1(10)
_cod_original_sg_symbol_H-M 'P 21/c'
_cod_database_code 7240445
_shelx_shelxl_version_number 2016/6
_shelx_space_group_comment
;
The symmetry employed for this shelxl refinement is uniquely defined
by the following loop, which should always be used as a source of
symmetry information in preference to the above space-group names.
They are only intended as comments.
;
_shelx_estimated_absorpt_t_min 0.989
_shelx_estimated_absorpt_t_max 0.996

loop_
_space_group_symop_operation_xyz
'x, y, z'
'-x, y+1/2, -z+1/2'
'-x, -y, -z'
'x, -y-1/2, z-1/2'

loop_
_atom_site_label
_atom_site_type_symbol
_atom_site_fract_x
_atom_site_fract_y
_atom_site_fract_z
_atom_site_U_iso_or_equiv
_atom_site_adp_type
_atom_site_occupancy
_atom_site_site_symmetry_order
_atom_site_calc_flag
_atom_site_refinement_flags_posn
_atom_site_refinement_flags_adp
_atom_site_refinement_flags_occupancy
_atom_site_disorder_assembly
_atom_site_disorder_group
O1 O 0.5953(3) 0.8924(3) 0.6013(2) 0.0767(11) Uani 1 1 d . . . . .
O2 O 0.7024(3) 0.9930(3) 0.5130(2) 0.0704(10) Uani 1 1 d . . . . .
O3 O 0.1779(3) 0.6125(3) 0.2951(3) 0.0921(14) Uani 1 1 d . . . . .
N1 N 0.3253(3) 0.8603(3) 0.3124(3) 0.0538(10) Uani 1 1 d . . . . .
H1N H 0.313309 0.913100 0.354750 0.065 Uiso 1 1 calc R U . . .
N2 N 0.4020(3) 0.6798(3) 0.2812(3) 0.0511(10) Uani 1 1 d . . . . .
N3 N 0.1821(3) 0.4954(3) 0.1628(3) 0.0616(11) Uani 1 1 d . . . . .
H3N H 0.216336 0.485659 0.113275 0.074 Uiso 1 1 calc R U . . .
C1 C 0.3145(4) 0.6603(4) 0.1936(3) 0.0514(12) Uani 1 1 d . . . . .
H1 H 0.348755 0.617653 0.143797 0.062 Uiso 1 1 calc R U . . .
C2 C 0.2679(4) 0.7790(4) 0.1534(3) 0.0494(12) Uani 1 1 d . . . . .
C3 C 0.2204(4) 0.7911(5) 0.0560(3) 0.0602(14) Uani 1 1 d . . . . .
H3 H 0.219256 0.726571 0.013476 0.072 Uiso 1 1 calc R U . . .
C4 C 0.1752(5) 0.8994(5) 0.0230(4) 0.0796(17) Uani 1 1 d . . . . .
H4 H 0.143566 0.908350 -0.042374 0.096 Uiso 1 1 calc R U . . .
C5 C 0.1761(5) 0.9948(5) 0.0855(4) 0.0778(16) Uani 1 1 d . . . . .
H5 H 0.144496 1.067567 0.062358 0.093 Uiso 1 1 calc R U . . .
C6 C 0.2238(4) 0.9832(4) 0.1828(4) 0.0672(15) Uani 1 1 d . . . . .
H6 H 0.225044 1.047587 0.225452 0.081 Uiso 1 1 calc R U . . .
C7 C 0.2696(4) 0.8736(4) 0.2149(3) 0.0515(12) Uani 1 1 d . . . . .
C8 C 0.3948(4) 0.7702(4) 0.3411(3) 0.0507(12) Uani 1 1 d . . . . .
C9 C 0.4672(4) 0.7808(4) 0.4388(3) 0.0541(13) Uani 1 1 d . . . . .
H9A H 0.482534 0.701409 0.466132 0.065 Uiso 1 1 calc R U . . .
H9B H 0.425821 0.825238 0.481924 0.065 Uiso 1 1 calc R U . . .
C10 C 0.5806(4) 0.8439(5) 0.4341(3) 0.0671(15) Uani 1 1 d . . . . .
H10A H 0.635930 0.784159 0.422007 0.081 Uiso 1 1 calc R U . . .
H10B H 0.569631 0.898214 0.378874 0.081 Uiso 1 1 calc R U . . .
C11 C 0.6305(4) 0.9143(4) 0.5244(4) 0.0541(13) Uani 1 1 d . . . . .
C12 C 0.4941(4) 0.5907(4) 0.3015(3) 0.0626(14) Uani 1 1 d . . . . .
H12A H 0.531712 0.583561 0.244759 0.075 Uiso 1 1 calc R U . . .
H12B H 0.550291 0.618925 0.355384 0.075 Uiso 1 1 calc R U . . .
C13 C 0.4538(4) 0.4729(5) 0.3258(4) 0.0635(15) Uani 1 1 d . . . . .
C14 C 0.4302(5) 0.3769(5) 0.3427(4) 0.0780(17) Uani 1 1 d . . . . .
H14 H 0.410866 0.298710 0.356410 0.094 Uiso 1 1 calc R U . . .
C15 C 0.2166(4) 0.5851(4) 0.2223(3) 0.0597(14) Uani 1 1 d . . . . .
C16 C 0.0894(5) 0.4099(5) 0.1741(5) 0.0795(17) Uani 1 1 d . . . . .
C17 C 0.1152(7) 0.3475(7) 0.2719(6) 0.186(4) Uani 1 1 d . . . . .
H17A H 0.186715 0.306007 0.276713 0.279 Uiso 1 1 calc R U . . .
H17B H 0.055511 0.291206 0.277746 0.279 Uiso 1 1 calc R U . . .
H17C H 0.119604 0.405815 0.323172 0.279 Uiso 1 1 calc R U . . .
C18 C 0.0851(6) 0.3206(6) 0.0923(6) 0.161(4) Uani 1 1 d . . . . .
H18A H 0.071444 0.361865 0.030908 0.242 Uiso 1 1 calc R U . . .
H18B H 0.024460 0.264456 0.095430 0.242 Uiso 1 1 calc R U . . .
H18C H 0.156473 0.278617 0.098570 0.242 Uiso 1 1 calc R U . . .
C19 C -0.0233(5) 0.4743(5) 0.1614(5) 0.122(3) Uani 1 1 d . . . . .
H19A H -0.018834 0.539968 0.206490 0.184 Uiso 1 1 calc R U . . .
H19B H -0.082049 0.419874 0.173558 0.184 Uiso 1 1 calc R U . . .
H19C H -0.041136 0.504310 0.095870 0.184 Uiso 1 1 calc R U . . .

loop_
_atom_site_aniso_label
_atom_site_aniso_U_11
_atom_site_aniso_U_22
_atom_site_aniso_U_33
_atom_site_aniso_U_23
_atom_site_aniso_U_13
_atom_site_aniso_U_12
O1 0.100(3) 0.092(3) 0.039(2) -0.0081(19) 0.017(2) -0.010(2)
O2 0.065(2) 0.061(2) 0.081(3) 0.002(2) -0.0026(19) -0.0118(18)
O3 0.115(3) 0.112(3) 0.059(2) -0.023(2) 0.041(2) -0.045(2)
N1 0.053(3) 0.063(3) 0.044(3) -0.012(2) 0.003(2) 0.008(2)
N2 0.060(3) 0.052(2) 0.039(2) -0.009(2) 0.003(2) 0.006(2)
N3 0.058(3) 0.052(2) 0.077(3) -0.013(2) 0.017(2) -0.010(2)
C1 0.059(3) 0.055(3) 0.039(3) -0.011(2) 0.006(2) -0.007(3)
C2 0.054(3) 0.053(3) 0.040(3) -0.009(3) 0.005(2) -0.003(2)
C3 0.061(4) 0.073(4) 0.048(4) -0.006(3) 0.013(3) -0.004(3)
C4 0.094(5) 0.090(4) 0.051(4) 0.010(4) -0.001(3) 0.018(4)
C5 0.090(5) 0.071(4) 0.069(4) 0.010(3) 0.000(3) 0.012(3)
C6 0.060(4) 0.067(4) 0.073(4) -0.011(3) 0.007(3) 0.006(3)
C7 0.046(3) 0.058(3) 0.048(3) -0.007(3) 0.002(2) 0.001(2)
C8 0.044(3) 0.063(3) 0.046(3) -0.003(3) 0.010(3) -0.001(2)
C9 0.058(3) 0.065(3) 0.037(3) -0.004(2) 0.001(2) -0.003(3)
C10 0.065(4) 0.090(4) 0.047(3) -0.001(3) 0.012(3) -0.013(3)
C11 0.048(3) 0.057(3) 0.055(3) -0.005(3) -0.001(3) 0.005(3)
C12 0.062(4) 0.070(4) 0.053(3) -0.012(3) 0.000(3) 0.005(3)
C13 0.077(4) 0.054(3) 0.058(4) -0.006(3) 0.006(3) 0.002(3)
C14 0.095(5) 0.070(4) 0.063(4) 0.008(3) -0.005(3) 0.003(3)
C15 0.070(4) 0.060(3) 0.046(3) 0.004(3) -0.002(3) -0.008(3)
C16 0.071(4) 0.062(4) 0.103(5) -0.016(4) 0.006(4) -0.020(3)
C17 0.213(10) 0.161(8) 0.162(8) 0.085(7) -0.038(7) -0.126(7)
C18 0.125(7) 0.118(6) 0.258(10) -0.102(7) 0.083(7) -0.064(5)
C19 0.070(5) 0.127(6) 0.175(7) -0.020(5) 0.034(5) -0.022(4)

loop_
_atom_type_symbol
_atom_type_description
_atom_type_scat_dispersion_real
_atom_type_scat_dispersion_imag
_atom_type_scat_source
C C 0.0033 0.0016 'International Tables Vol C Tables 4.2.6.8 and 6.1.1.4'
H H 0.0000 0.0000 'International Tables Vol C Tables 4.2.6.8 and 6.1.1.4'
N N 0.0061 0.0033 'International Tables Vol C Tables 4.2.6.8 and 6.1.1.4'
O O 0.0106 0.0060 'International Tables Vol C Tables 4.2.6.8 and 6.1.1.4'

loop_
_geom_angle_atom_site_label_1
_geom_angle_atom_site_label_2
_geom_angle_atom_site_label_3
_geom_angle
_geom_angle_site_symmetry_1
_geom_angle_site_symmetry_3
_geom_angle_publ_flag
C8 N1 C7 122.7(4) . . ?
C8 N1 H1N 118.6 . . ?
C7 N1 H1N 118.6 . . ?
C8 N2 C12 121.2(4) . . ?
C8 N2 C1 121.4(4) . . ?
C12 N2 C1 117.2(4) . . ?
C15 N3 C16 125.5(4) . . ?
C15 N3 H3N 117.2 . . ?
C16 N3 H3N 117.2 . . ?
N2 C1 C2 109.9(4) . . ?
N2 C1 C15 108.9(3) . . ?
C2 C1 C15 109.2(4) . . ?
N2 C1 H1 109.6 . . ?
C2 C1 H1 109.6 . . ?
C15 C1 H1 109.6 . . ?
C7 C2 C3 120.1(5) . . ?
C7 C2 C1 119.0(4) . . ?
C3 C2 C1 120.9(4) . . ?
C4 C3 C2 119.2(5) . . ?
C4 C3 H3 120.4 . . ?
C2 C3 H3 120.4 . . ?
C3 C4 C5 120.7(5) . . ?
C3 C4 H4 119.7 . . ?
C5 C4 H4 119.7 . . ?
C4 C5 C6 120.4(5) . . ?
C4 C5 H5 119.8 . . ?
C6 C5 H5 119.8 . . ?
C7 C6 C5 118.4(5) . . ?
C7 C6 H6 120.8 . . ?
C5 C6 H6 120.8 . . ?
C2 C7 C6 121.3(5) . . ?
C2 C7 N1 118.5(4) . . ?
C6 C7 N1 120.0(4) . . ?
N2 C8 N1 119.6(4) . . ?
N2 C8 C9 123.2(4) . . ?
N1 C8 C9 117.0(4) . . ?
C8 C9 C10 112.3(4) . . ?
C8 C9 H9A 109.1 . . ?
C10 C9 H9A 109.1 . . ?
C8 C9 H9B 109.1 . . ?
C10 C9 H9B 109.1 . . ?
H9A C9 H9B 107.9 . . ?
C11 C10 C9 115.6(4) . . ?
C11 C10 H10A 108.4 . . ?
C9 C10 H10A 108.4 . . ?
C11 C10 H10B 108.4 . . ?
C9 C10 H10B 108.4 . . ?
H10A C10 H10B 107.4 . . ?
O1 C11 O2 125.6(5) . . ?
O1 C11 C10 118.1(4) . . ?
O2 C11 C10 116.2(4) . . ?
C13 C12 N2 113.1(4) . . ?
C13 C12 H12A 108.9 . . ?
N2 C12 H12A 108.9 . . ?
C13 C12 H12B 108.9 . . ?
N2 C12 H12B 108.9 . . ?
H12A C12 H12B 107.8 . . ?
C14 C13 C12 174.4(6) . . ?
C13 C14 H14 180.0 . . ?
O3 C15 N3 126.2(5) . . ?
O3 C15 C1 118.9(4) . . ?
N3 C15 C1 114.9(4) . . ?
N3 C16 C19 109.9(5) . . ?
N3 C16 C18 106.3(5) . . ?
C19 C16 C18 107.8(5) . . ?
N3 C16 C17 110.2(5) . . ?
C19 C16 C17 111.9(6) . . ?
C18 C16 C17 110.5(6) . . ?
C16 C17 H17A 109.5 . . ?
C16 C17 H17B 109.5 . . ?
H17A C17 H17B 109.5 . . ?
C16 C17 H17C 109.5 . . ?
H17A C17 H17C 109.5 . . ?
H17B C17 H17C 109.5 . . ?
C16 C18 H18A 109.5 . . ?
C16 C18 H18B 109.5 . . ?
H18A C18 H18B 109.5 . . ?
C16 C18 H18C 109.5 . . ?
H18A C18 H18C 109.5 . . ?
H18B C18 H18C 109.5 . . ?
C16 C19 H19A 109.5 . . ?
C16 C19 H19B 109.5 . . ?
H19A C19 H19B 109.5 . . ?
C16 C19 H19C 109.5 . . ?
H19A C19 H19C 109.5 . . ?
H19B C19 H19C 109.5 . . ?

loop_
_geom_bond_atom_site_label_1
_geom_bond_atom_site_label_2
_geom_bond_distance
_geom_bond_site_symmetry_2
_geom_bond_publ_flag
O1 C11 1.233(5) . ?
O2 C11 1.252(5) . ?
O3 C15 1.215(5) . ?
N1 C8 1.321(5) . ?
N1 C7 1.415(5) . ?
N1 H1N 0.8600 . ?
N2 C8 1.319(5) . ?
N2 C12 1.471(5) . ?
N2 C1 1.483(5) . ?
N3 C15 1.321(5) . ?
N3 C16 1.483(6) . ?
N3 H3N 0.8600 . ?
C1 C2 1.507(6) . ?
C1 C15 1.537(6) . ?
C1 H1 0.9800 . ?
C2 C7 1.357(6) . ?
C2 C3 1.386(6) . ?
C3 C4 1.371(6) . ?
C3 H3 0.9300 . ?
C4 C5 1.373(6) . ?
C4 H4 0.9300 . ?
C5 C6 1.384(7) . ?
C5 H5 0.9300 . ?
C6 C7 1.383(6) . ?
C6 H6 0.9300 . ?
C8 C9 1.489(6) . ?
C9 C10 1.528(6) . ?
C9 H9A 0.9700 . ?
C9 H9B 0.9700 . ?
C10 C11 1.516(6) . ?
C10 H10A 0.9700 . ?
C10 H10B 0.9700 . ?
C12 C13 1.457(6) . ?
C12 H12A 0.9700 . ?
C12 H12B 0.9700 . ?
C13 C14 1.142(6) . ?
C14 H14 0.9300 . ?
C16 C19 1.504(7) . ?
C16 C18 1.506(7) . ?
C16 C17 1.512(7) . ?
C17 H17A 0.9600 . ?
C17 H17B 0.9600 . ?
C17 H17C 0.9600 . ?
C18 H18A 0.9600 . ?
C18 H18B 0.9600 . ?
C18 H18C 0.9600 . ?
C19 H19A 0.9600 . ?
C19 H19B 0.9600 . ?
C19 H19C 0.9600 . ?

loop_
_geom_hbond_atom_site_label_D
_geom_hbond_atom_site_label_H
_geom_hbond_atom_site_label_A
_geom_hbond_distance_DH
_geom_hbond_distance_HA
_geom_hbond_distance_DA
_geom_hbond_angle_DHA
_geom_hbond_site_symmetry_A
N1 H1N O2 0.86 2.15 2.987(5) 164.8 3_676
N3 H3N O2 0.86 2.14 2.987(5) 170.4 2_645

loop_
_geom_torsion_atom_site_label_1
_geom_torsion_atom_site_label_2
_geom_torsion_atom_site_label_3
_geom_torsion_atom_site_label_4
_geom_torsion
_geom_torsion_site_symmetry_1
_geom_torsion_site_symmetry_2
_geom_torsion_site_symmetry_3
_geom_torsion_site_symmetry_4
_geom_torsion_publ_flag
C8 N2 C1 C2 32.8(5) . . . . ?
C12 N2 C1 C2 -150.3(4) . . . . ?
C8 N2 C1 C15 -86.8(5) . . . . ?
C12 N2 C1 C15 90.1(5) . . . . ?
N2 C1 C2 C7 -26.9(6) . . . . ?
C15 C1 C2 C7 92.5(5) . . . . ?
N2 C1 C2 C3 155.3(4) . . . . ?
C15 C1 C2 C3 -85.3(5) . . . . ?
C7 C2 C3 C4 -0.2(7) . . . . ?
C1 C2 C3 C4 177.6(4) . . . . ?
C2 C3 C4 C5 -0.4(8) . . . . ?
C3 C4 C5 C6 0.6(9) . . . . ?
C4 C5 C6 C7 -0.3(8) . . . . ?
C3 C2 C7 C6 0.5(7) . . . . ?
C1 C2 C7 C6 -177.4(4) . . . . ?
C3 C2 C7 N1 -176.0(4) . . . . ?
C1 C2 C7 N1 6.2(6) . . . . ?
C5 C6 C7 C2 -0.2(7) . . . . ?
C5 C6 C7 N1 176.2(4) . . . . ?
C8 N1 C7 C2 14.2(7) . . . . ?
C8 N1 C7 C6 -162.3(4) . . . . ?
C12 N2 C8 N1 167.2(4) . . . . ?
C1 N2 C8 N1 -15.9(6) . . . . ?
C12 N2 C8 C9 -8.7(6) . . . . ?
C1 N2 C8 C9 168.2(4) . . . . ?
C7 N1 C8 N2 -9.5(7) . . . . ?
C7 N1 C8 C9 166.7(4) . . . . ?
N2 C8 C9 C10 87.8(5) . . . . ?
N1 C8 C9 C10 -88.2(5) . . . . ?
C8 C9 C10 C11 149.8(4) . . . . ?
C9 C10 C11 O1 18.1(7) . . . . ?
C9 C10 C11 O2 -159.9(4) . . . . ?
C8 N2 C12 C13 111.2(5) . . . . ?
C1 N2 C12 C13 -65.8(5) . . . . ?
C16 N3 C15 O3 -0.4(8) . . . . ?
C16 N3 C15 C1 -179.9(4) . . . . ?
N2 C1 C15 O3 46.7(6) . . . . ?
C2 C1 C15 O3 -73.3(6) . . . . ?
N2 C1 C15 N3 -133.8(4) . . . . ?
C2 C1 C15 N3 106.2(5) . . . . ?
C15 N3 C16 C19 66.3(7) . . . . ?
C15 N3 C16 C18 -177.2(5) . . . . ?
C15 N3 C16 C17 -57.5(7) . . . . ?
